data_1519243
loop_
_publ_author_name
'Shaw, R. A.'
'Davies, David B.'
'Kilic, A.'
'Ibisoglu, H.'
'Coles, Simon J.'
'Hursthouse, Michael B.'

_publ_section_title
;
 (4,4,6,6-tetrachloro-2-[(2,4-dimethylphenyl)thio]-N-[4-(2,2,4,4-
 tetrachloro- 1,3,5,7,11-pentaaza-2?5,4?5,6?5-triphosphaspiro[5.5]
 undeca-1,3,5-trien-7-yl) butyl]-1,3,5,2?5,4?5,6?5-
 triazatriphosphinin-2-amine (C15H25Cl8N9P6S)
;
_journal_name_full 'Crystal Structure Report Archive'
_journal_page_first 336
_journal_year 2000
_chemical_formula_sum 'C15 H25 Cl8 N9 P6 S'
_chemical_formula_weight 832.92
_space_group_IT_number 19
_symmetry_cell_setting orthorhombic
_symmetry_space_group_name_Hall 'P 2ac 2ab'
_symmetry_space_group_name_H-M 'P 21 21 21'
_atom_sites_solution_hydrogens geom
_atom_sites_solution_primary direct
_atom_sites_solution_secondary difmap
_cell_angle_alpha 90.00
_cell_angle_beta 90.00
_cell_angle_gamma 90.00
_cell_formula_units_Z 4
_cell_length_a 8.5829(17)
_cell_length_b 15.587(3)
_cell_length_c 25.277(5)
_cell_measurement_reflns_used 18434
_cell_measurement_temperature 120(2)
_cell_measurement_theta_max 27.48
_cell_measurement_theta_min 2.91
_cell_volume 3381.6(11)
_computing_cell_refinement 'DENZO (Otwinowski & Minor, 1997) & COLLECT (Hooft, 1998)'
_computing_data_collection 'DENZO (Otwinowski & Minor, 1997) & COLLECT (Hooft, 1998)'
_computing_data_reduction 'DENZO (Otwinowski & Minor, 1997) & COLLECT (Hooft, 1998)'
_computing_structure_refinement 'SHELXL-97 (Sheldrick, 1997)'
_computing_structure_solution 'SHELXL-97 (Sheldrick, 1997)'
_diffrn_ambient_temperature 120(2)
_diffrn_detector_area_resol_mean 9.091
_diffrn_measured_fraction_theta_full 0.990
_diffrn_measured_fraction_theta_max 0.990
_diffrn_measurement_device_type 'Nonius KappaCCD'
_diffrn_measurement_method '\f & \w scans'
_diffrn_radiation_monochromator graphite
_diffrn_radiation_source 'Nonius FR591 rotating anode'
_diffrn_radiation_type MoK\a
_diffrn_radiation_wavelength 0.71073
_diffrn_reflns_av_R_equivalents 0.0819
_diffrn_reflns_av_sigmaI/netI 0.0821
_diffrn_reflns_limit_h_max 11
_diffrn_reflns_limit_h_min -11
_diffrn_reflns_limit_k_max 20
_diffrn_reflns_limit_k_min -20
_diffrn_reflns_limit_l_max 32
_diffrn_reflns_limit_l_min -31
_diffrn_reflns_number 20485
_diffrn_reflns_theta_full 27.48
_diffrn_reflns_theta_max 27.48
_diffrn_reflns_theta_min 3.07
_exptl_absorpt_coefficient_mu 1.039
_exptl_absorpt_correction_T_max 0.8351
_exptl_absorpt_correction_T_min 0.5386
_exptl_absorpt_correction_type multi-scan
_exptl_absorpt_process_details 'SORTAV (Blessing, 1997)'
_exptl_crystal_colour colourless
_exptl_crystal_density_diffrn 1.636
_exptl_crystal_density_method 'not measured'
_exptl_crystal_description rod
_exptl_crystal_F_000 1680
_exptl_crystal_size_max 0.48
_exptl_crystal_size_mid 0.20
_exptl_crystal_size_min 0.18
_refine_diff_density_max 0.793
_refine_diff_density_min -0.974
_refine_diff_density_rms 0.084
_refine_ls_abs_structure_details 'Flack H D (1983), Acta Cryst. A39, 876-881'
_refine_ls_abs_structure_Flack 0.12(7)
_refine_ls_extinction_method none
_refine_ls_goodness_of_fit_ref 1.033
_refine_ls_hydrogen_treatment mixed
_refine_ls_matrix_type full
_refine_ls_number_parameters 356
_refine_ls_number_reflns 7560
_refine_ls_number_restraints 0
_refine_ls_restrained_S_all 1.033
_refine_ls_R_factor_all 0.0665
_refine_ls_R_factor_gt 0.0453
_refine_ls_shift/su_max 0.001
_refine_ls_shift/su_mean 0.000
_refine_ls_structure_factor_coef Fsqd
_refine_ls_weighting_details 'calc w=1/[\s^2^(Fo^2^)+(0.0547P)^2^+0.0000P] where P=(Fo^2^+2Fc^2^)/3'
_refine_ls_weighting_scheme calc
_refine_ls_wR_factor_gt 0.1003
_refine_ls_wR_factor_ref 0.1127
_reflns_number_gt 6007
_reflns_number_total 7560
_reflns_threshold_expression >2sigma(I)
_cod_data_source_file eCrystal-336.cif
_cod_data_source_block 00tam081
_cod_depositor_comments
;
Citation :
Shaw, R. A. and Davies, David B. and Kilic, A. and Ibisoglu, H and 
Coles, Simon J. and Hursthouse, Michael B. (2000) 
University of Southampton, Crystal Structure Report Archive. 
(doi:10.5258/ecrystals/336)

More at:
http://ecrystals.chem.soton.ac.uk/336/

The following automatic conversions were performed:

'_symmetry_cell_setting' value 'Orthorhombic' changed to
'orthorhombic' according to the built-in table from CIF Core
dictionary named 'cif_core.dic' version 2.4.1 from 2010-06-29.

Automatic conversion script
Id: cif_fix_values 3105 2015-03-04 15:46:00Z robertas 
;
_cod_original_cell_volume 3381.6(12)
_cod_original_sg_symbol_H-M P2(1)2(1)2(1)
_cod_database_code 1519243

loop_
_symmetry_equiv_pos_as_xyz
'x, y, z'
'-x+1/2, -y, z+1/2'
'-x, y+1/2, -z+1/2'
'x+1/2, -y+1/2, -z'

loop_
_atom_site_label
_atom_site_type_symbol
_atom_site_fract_x
_atom_site_fract_y
_atom_site_fract_z
_atom_site_U_iso_or_equiv
_atom_site_adp_type
_atom_site_occupancy
_atom_site_symmetry_multiplicity
_atom_site_calc_flag
_atom_site_refinement_flags
_atom_site_disorder_assembly
_atom_site_disorder_group
C1 C 0.7803(5) -0.2622(2) -0.32594(16) 0.0331(9) Uani 1 1 d . . .
C2 C 0.6727(5) -0.2822(3) -0.36489(17) 0.0390(10) Uani 1 1 d . . .
C3 C 0.7271(7) -0.2923(3) -0.41639(19) 0.0500(13) Uani 1 1 d . . .
H3 H 0.6555 -0.3076 -0.4435 0.060 Uiso 1 1 calc R . .
C4 C 0.8819(7) -0.2807(3) -0.4294(2) 0.0558(14) Uani 1 1 d . . .
C5 C 0.9879(7) -0.2628(3) -0.3896(2) 0.0585(15) Uani 1 1 d . . .
H5 H 1.0953 -0.2567 -0.3978 0.070 Uiso 1 1 calc R . .
C6 C 0.9368(6) -0.2536(3) -0.3373(2) 0.0472(12) Uani 1 1 d . . .
H6 H 1.0093 -0.2415 -0.3099 0.057 Uiso 1 1 calc R . .
C7 C 0.5021(6) -0.2908(4) -0.3544(2) 0.0598(14) Uani 1 1 d . . .
H7A H 0.4480 -0.3052 -0.3874 0.090 Uiso 1 1 calc R . .
H7B H 0.4617 -0.2365 -0.3405 0.090 Uiso 1 1 calc R . .
H7C H 0.4847 -0.3364 -0.3284 0.090 Uiso 1 1 calc R . .
C8 C 0.9358(10) -0.2835(4) -0.4867(3) 0.093(3) Uani 1 1 d . . .
H8A H 1.0488 -0.2747 -0.4882 0.139 Uiso 1 1 calc R . .
H8B H 0.8833 -0.2382 -0.5068 0.139 Uiso 1 1 calc R . .
H8C H 0.9101 -0.3395 -0.5020 0.139 Uiso 1 1 calc R . .
C9 C 0.5001(5) -0.3323(3) -0.16211(16) 0.0370(10) Uani 1 1 d . . .
H9A H 0.4481 -0.3853 -0.1497 0.044 Uiso 1 1 calc R . .
H9B H 0.4536 -0.3163 -0.1966 0.044 Uiso 1 1 calc R . .
C10 C 0.4714(5) -0.2614(3) -0.12283(15) 0.0325(9) Uani 1 1 d . . .
H10A H 0.3611 -0.2434 -0.1254 0.039 Uiso 1 1 calc R . .
H10B H 0.5368 -0.2115 -0.1325 0.039 Uiso 1 1 calc R . .
C11 C 0.5061(4) -0.2861(2) -0.06600(15) 0.0270(8) Uani 1 1 d . . .
H11A H 0.6198 -0.2940 -0.0616 0.032 Uiso 1 1 calc R . .
H11B H 0.4545 -0.3413 -0.0578 0.032 Uiso 1 1 calc R . .
C12 C 0.4490(4) -0.2174(3) -0.02737(14) 0.0273(8) Uani 1 1 d . . .
H12A H 0.4946 -0.1614 -0.0374 0.033 Uiso 1 1 calc R . .
H12B H 0.3343 -0.2124 -0.0302 0.033 Uiso 1 1 calc R . .
C13 C 0.4213(5) -0.3150(2) 0.04958(16) 0.0305(9) Uani 1 1 d . . .
H13A H 0.3083 -0.3055 0.0548 0.037 Uiso 1 1 calc R . .
H13B H 0.4338 -0.3620 0.0236 0.037 Uiso 1 1 calc R . .
C14 C 0.4906(13) -0.3408(4) 0.0994(2) 0.135(5) Uani 1 1 d . . .
H14A H 0.4193 -0.3836 0.1153 0.163 Uiso 1 1 calc R . .
H14B H 0.5879 -0.3718 0.0906 0.163 Uiso 1 1 calc R . .
C15 C 0.5274(6) -0.2843(3) 0.13871(19) 0.0446(11) Uani 1 1 d . . .
H15A H 0.6169 -0.3080 0.1586 0.053 Uiso 1 1 calc R . .
H15B H 0.4381 -0.2816 0.1634 0.053 Uiso 1 1 calc R . .
N1 N 0.9248(4) -0.3890(2) -0.21956(13) 0.0281(7) Uani 1 1 d . . .
N2 N 0.9003(4) -0.5282(2) -0.28393(16) 0.0447(9) Uani 1 1 d . . .
N3 N 0.6463(4) -0.4307(2) -0.26313(13) 0.0315(7) Uani 1 1 d . . .
N4 N 0.6687(4) -0.3494(2) -0.16939(13) 0.0304(8) Uani 1 1 d . . .
N5 N 0.4910(4) -0.23673(19) 0.02814(12) 0.0277(7) Uani 1 1 d . . .
N6 N 0.5665(4) -0.1968(2) 0.12323(13) 0.0306(8) Uani 1 1 d . . .
H6N H 0.6199 -0.1653 0.1457 0.037 Uiso 1 1 calc R . .
N7 N 0.6554(3) -0.09550(19) 0.04297(14) 0.0314(7) Uani 1 1 d . . .
N8 N 0.4829(4) 0.0500(2) 0.03521(16) 0.0391(9) Uani 1 1 d . . .
N9 N 0.3595(3) -0.09706(18) 0.07518(13) 0.0286(7) Uani 1 1 d . . .
P1 P 0.74392(11) -0.36417(6) -0.22740(4) 0.0248(2) Uani 1 1 d . . .
P2 P 1.00277(12) -0.46737(6) -0.24773(4) 0.0325(2) Uani 1 1 d . . .
P3 P 0.72060(13) -0.51192(7) -0.28853(4) 0.0335(2) Uani 1 1 d . . .
P4 P 0.51748(11) -0.15377(6) 0.06695(4) 0.0242(2) Uani 1 1 d . . .
P5 P 0.64361(11) 0.00153(6) 0.02941(4) 0.0306(2) Uani 1 1 d . . .
P6 P 0.33677(10) -0.00331(6) 0.05497(4) 0.0271(2) Uani 1 1 d . . .
S1 S 0.72077(12) -0.24294(6) -0.25934(4) 0.0350(2) Uani 1 1 d . . .
Cl1 Cl 1.10995(16) -0.53698(8) -0.19220(5) 0.0570(3) Uani 1 1 d . . .
Cl2 Cl 1.18624(14) -0.42918(9) -0.29007(6) 0.0611(4) Uani 1 1 d . . .
Cl3 Cl 0.61130(18) -0.61661(8) -0.26177(6) 0.0638(4) Uani 1 1 d . . .
Cl4 Cl 0.66296(15) -0.51666(8) -0.36503(4) 0.0514(3) Uani 1 1 d . . .
Cl5 Cl 0.80417(12) 0.06678(7) 0.06969(5) 0.0465(3) Uani 1 1 d . . .
Cl6 Cl 0.71829(14) 0.02040(7) -0.04501(5) 0.0489(3) Uani 1 1 d . . .
Cl7 Cl 0.17619(11) -0.00139(7) -0.00289(4) 0.0396(2) Uani 1 1 d . . .
Cl8 Cl 0.22776(12) 0.06464(7) 0.11086(4) 0.0414(3) Uani 1 1 d . . .
H4N H 0.723(4) -0.371(2) -0.1485(16) 0.018(10) Uiso 1 1 d . . .

loop_
_atom_site_aniso_label
_atom_site_aniso_U_11
_atom_site_aniso_U_22
_atom_site_aniso_U_33
_atom_site_aniso_U_23
_atom_site_aniso_U_13
_atom_site_aniso_U_12
C1 0.048(2) 0.023(2) 0.028(2) 0.0044(17) 0.0093(18) 0.0070(17)
C2 0.056(3) 0.031(2) 0.030(2) 0.0092(18) 0.001(2) 0.0060(19)
C3 0.089(4) 0.031(2) 0.030(3) 0.0073(19) -0.001(3) 0.010(2)
C4 0.103(4) 0.022(2) 0.043(3) 0.009(2) 0.028(3) -0.002(2)
C5 0.068(3) 0.033(3) 0.075(4) 0.005(3) 0.039(3) -0.003(2)
C6 0.058(3) 0.031(2) 0.053(3) 0.002(2) 0.008(2) -0.004(2)
C7 0.053(3) 0.076(4) 0.051(3) 0.006(3) -0.012(3) 0.013(3)
C8 0.180(8) 0.039(3) 0.060(4) 0.003(3) 0.064(5) -0.003(4)
C9 0.026(2) 0.059(3) 0.026(2) -0.009(2) 0.0038(16) -0.0006(19)
C10 0.031(2) 0.042(2) 0.024(2) -0.0043(18) 0.0017(16) 0.0048(17)
C11 0.0249(18) 0.028(2) 0.028(2) -0.0004(17) 0.0035(16) -0.0016(15)
C12 0.032(2) 0.031(2) 0.019(2) -0.0012(16) 0.0002(15) 0.0024(15)
C13 0.035(2) 0.024(2) 0.032(2) -0.0020(17) 0.0068(17) -0.0011(15)
C14 0.304(13) 0.056(4) 0.046(4) 0.026(3) -0.068(6) -0.084(6)
C15 0.063(3) 0.034(2) 0.037(3) 0.012(2) -0.014(2) -0.007(2)
N1 0.0288(16) 0.0258(17) 0.0296(18) -0.0053(14) -0.0017(14) 0.0009(12)
N2 0.052(2) 0.038(2) 0.044(2) -0.0177(18) -0.0021(18) 0.0055(16)
N3 0.0313(16) 0.0352(18) 0.0279(18) -0.0072(15) -0.0014(13) -0.0060(14)
N4 0.0336(18) 0.041(2) 0.0163(17) -0.0027(15) -0.0015(14) 0.0095(15)
N5 0.0424(18) 0.0204(16) 0.0203(17) 0.0002(13) 0.0011(14) 0.0012(14)
N6 0.0391(18) 0.0285(18) 0.0242(18) -0.0017(14) -0.0059(14) -0.0024(14)
N7 0.0313(17) 0.0219(16) 0.041(2) 0.0000(15) 0.0052(15) 0.0025(13)
N8 0.0355(18) 0.0210(17) 0.061(3) 0.0072(17) 0.0058(17) 0.0044(14)
N9 0.0306(16) 0.0209(16) 0.0342(19) 0.0026(14) 0.0035(14) 0.0037(13)
P1 0.0290(5) 0.0250(5) 0.0204(5) -0.0040(4) 0.0017(4) -0.0002(4)
P2 0.0361(5) 0.0308(5) 0.0306(6) -0.0048(5) 0.0036(4) 0.0053(4)
P3 0.0473(6) 0.0280(5) 0.0253(5) -0.0060(4) 0.0009(4) -0.0069(5)
P4 0.0279(5) 0.0207(5) 0.0240(5) -0.0016(4) 0.0020(4) 0.0014(3)
P5 0.0292(5) 0.0239(5) 0.0387(6) 0.0006(5) 0.0065(4) -0.0007(4)
P6 0.0273(5) 0.0226(5) 0.0314(5) -0.0009(4) 0.0009(4) 0.0027(4)
S1 0.0506(6) 0.0263(5) 0.0281(5) -0.0002(4) 0.0032(4) 0.0063(4)
Cl1 0.0688(8) 0.0497(7) 0.0526(8) 0.0019(6) -0.0076(6) 0.0251(6)
Cl2 0.0466(7) 0.0668(8) 0.0698(9) -0.0006(7) 0.0272(6) 0.0055(6)
Cl3 0.0987(10) 0.0426(7) 0.0501(8) -0.0016(6) 0.0034(7) -0.0328(7)
Cl4 0.0780(8) 0.0493(7) 0.0268(6) -0.0128(5) -0.0056(5) 0.0020(6)
Cl5 0.0419(6) 0.0402(6) 0.0576(7) -0.0047(6) 0.0026(5) -0.0152(5)
Cl6 0.0593(7) 0.0453(6) 0.0419(7) 0.0102(5) 0.0145(5) 0.0046(5)
Cl7 0.0444(6) 0.0385(6) 0.0360(6) 0.0021(5) -0.0097(4) 0.0037(4)
Cl8 0.0455(6) 0.0372(6) 0.0413(6) -0.0113(5) 0.0033(4) 0.0099(5)

loop_
_atom_type_symbol
_atom_type_description
_atom_type_scat_dispersion_real
_atom_type_scat_dispersion_imag
_atom_type_scat_source
C C 0.0033 0.0016 'International Tables Vol C Tables 4.2.6.8 and 6.1.1.4'
H H 0.0000 0.0000 'International Tables Vol C Tables 4.2.6.8 and 6.1.1.4'
N N 0.0061 0.0033 'International Tables Vol C Tables 4.2.6.8 and 6.1.1.4'
P P 0.1023 0.0942 'International Tables Vol C Tables 4.2.6.8 and 6.1.1.4'
S S 0.1246 0.1234 'International Tables Vol C Tables 4.2.6.8 and 6.1.1.4'
Cl Cl 0.1484 0.1585 'International Tables Vol C Tables 4.2.6.8 and 6.1.1.4'

loop_
_geom_angle_atom_site_label_1
_geom_angle_atom_site_label_2
_geom_angle_atom_site_label_3
_geom_angle
_geom_angle_site_symmetry_1
_geom_angle_site_symmetry_3
C6 C1 C2 121.5(4) . .
C6 C1 S1 117.3(4) . .
C2 C1 S1 121.2(3) . .
C1 C2 C3 117.8(4) . .
C1 C2 C7 123.2(4) . .
C3 C2 C7 119.0(5) . .
C4 C3 C2 122.1(5) . .
C3 C4 C5 119.1(5) . .
C3 C4 C8 121.0(6) . .
C5 C4 C8 119.8(6) . .
C4 C5 C6 120.1(5) . .
C1 C6 C5 119.4(5) . .
N4 C9 C10 111.9(3) . .
C9 C10 C11 113.9(4) . .
C10 C11 C12 111.3(3) . .
N5 C12 C11 112.6(3) . .
C14 C13 N5 112.7(4) . .
C15 C14 C13 123.2(6) . .
C14 C15 N6 117.5(4) . .
P2 N1 P1 122.9(2) . .
P3 N2 P2 119.5(2) . .
P3 N3 P1 122.8(2) . .
C9 N4 P1 121.8(3) . .
C13 N5 C12 114.9(3) . .
C13 N5 P4 119.5(3) . .
C12 N5 P4 116.1(3) . .
C15 N6 P4 124.1(3) . .
P5 N7 P4 125.74(19) . .
P5 N8 P6 118.00(19) . .
P6 N9 P4 124.7(2) . .
N3 P1 N1 114.58(17) . .
N3 P1 N4 113.08(19) . .
N1 P1 N4 107.88(19) . .
N3 P1 S1 108.64(14) . .
N1 P1 S1 111.10(13) . .
N4 P1 S1 100.71(14) . .
N1 P2 N2 119.53(19) . .
N1 P2 Cl2 110.40(14) . .
N2 P2 Cl2 107.87(16) . .
N1 P2 Cl1 107.54(14) . .
N2 P2 Cl1 109.65(16) . .
Cl2 P2 Cl1 100.11(7) . .
N3 P3 N2 120.29(19) . .
N3 P3 Cl4 109.14(14) . .
N2 P3 Cl4 108.03(16) . .
N3 P3 Cl3 109.40(14) . .
N2 P3 Cl3 107.72(17) . .
Cl4 P3 Cl3 100.43(7) . .
N7 P4 N6 111.79(18) . .
N7 P4 N9 110.68(16) . .
N6 P4 N9 109.06(18) . .
N7 P4 N5 108.75(17) . .
N6 P4 N5 103.53(16) . .
N9 P4 N5 112.86(17) . .
N7 P5 N8 120.11(17) . .
N7 P5 Cl5 109.83(14) . .
N8 P5 Cl5 108.22(14) . .
N7 P5 Cl6 109.16(14) . .
N8 P5 Cl6 107.18(16) . .
Cl5 P5 Cl6 100.55(6) . .
N9 P6 N8 119.70(16) . .
N9 P6 Cl8 108.88(13) . .
N8 P6 Cl8 108.38(14) . .
N9 P6 Cl7 109.74(13) . .
N8 P6 Cl7 107.77(15) . .
Cl8 P6 Cl7 100.69(6) . .
C1 S1 P1 100.82(13) . .

loop_
_geom_bond_atom_site_label_1
_geom_bond_atom_site_label_2
_geom_bond_distance
_geom_bond_site_symmetry_2
C1 C6 1.380(6) .
C1 C2 1.386(6) .
C1 S1 1.785(4) .
C2 C3 1.392(6) .
C2 C7 1.494(7) .
C3 C4 1.381(8) .
C4 C5 1.384(9) .
C4 C8 1.521(7) .
C5 C6 1.401(7) .
C9 N4 1.483(5) .
C9 C10 1.506(6) .
C10 C11 1.517(6) .
C11 C12 1.530(5) .
C12 N5 1.480(5) .
C13 C14 1.451(7) .
C13 N5 1.463(5) .
C14 C15 1.365(7) .
C15 N6 1.458(5) .
N1 P2 1.565(3) .
N1 P1 1.612(3) .
N2 P3 1.567(4) .
N2 P2 1.584(4) .
N3 P3 1.557(3) .
N3 P1 1.610(3) .
N4 P1 1.618(3) .
N5 P4 1.639(3) .
N6 P4 1.628(3) .
N7 P5 1.554(3) .
N7 P4 1.610(3) .
N8 P5 1.580(3) .
N8 P6 1.585(3) .
N9 P6 1.560(3) .
N9 P4 1.632(3) .
P1 S1 2.0644(14) .
P2 Cl2 1.9949(16) .
P2 Cl1 1.9983(16) .
P3 Cl4 1.9975(16) .
P3 Cl3 2.0002(16) .
P5 Cl5 1.9924(15) .
P5 Cl6 2.0090(16) .
P6 Cl8 1.9982(14) .
P6 Cl7 2.0099(14) .
